data_2003544
loop_
_publ_author_name
'Parker, O. J.'
'Breneman, G. L.'

_publ_section_title
;
 Tetrakis(imidazole)copper(II) Dibromide, [Cu(Him)~4~]Br~2~
;
_journal_issue 6
_journal_name_full 'Acta Crystallographica Section C'
_journal_page_first 1097
_journal_page_last 1099
_journal_paper_doi 10.1107/S010827019401139X
_journal_volume 51
_journal_year 1995
_chemical_formula_moiety 'C12 H16 Br2 Cu N8'
_chemical_formula_sum 'C12 H16 Br2 Cu N8'
_chemical_formula_weight 495.667
_space_group_IT_number 15
_symmetry_cell_setting monoclinic
_symmetry_space_group_name_Hall '-C 2yc'
_symmetry_space_group_name_H-M 'C 1 2/c 1'
_atom_type_scat_source
;
Cromer & Mann (1968) and
International Tables for X-ray Crystallography (1974, Vol. IV)
;
_cell_angle_alpha 90
_cell_angle_beta 115.95(1)
_cell_angle_gamma 90
_cell_formula_units_Z 4
_cell_length_a 14.739(4)
_cell_length_b 9.029(1)
_cell_length_c 14.269(4)
_cell_measurement_reflns_used 25
_cell_measurement_temperature 293
_cell_measurement_theta_max 23.81
_cell_measurement_theta_min 19.98
_cell_volume 1707.4(7)
_computing_cell_refinement 'CAD-4 Software (Enraf-Nonius, 1989)'
_computing_data_collection 'CAD-4 Software (Enraf-Nonius, 1989)'
_computing_data_reduction 'MolEN (Fair, 1990)'
_computing_molecular_graphics 'SHELXTL/PC (Sheldrick, 1990)'
_computing_publication_material 'MolEN (Fair, 1990)'
_computing_structure_refinement 'MolEN (Fair, 1990)'
_computing_structure_solution 'SHELXTL/PC (Sheldrick, 1990)'
_diffrn_measurement_device 'Enraf Nonius CAD4'
_diffrn_measurement_method \q/2\q
_diffrn_radiation_type 'Mo K\a'
_diffrn_radiation_wavelength 0.71073
_diffrn_reflns_av_R_equivalents 0.021
_diffrn_reflns_limit_h_max 15
_diffrn_reflns_limit_h_min -17
_diffrn_reflns_limit_k_max 10
_diffrn_reflns_limit_k_min 0
_diffrn_reflns_limit_l_max 16
_diffrn_reflns_limit_l_min 0
_diffrn_reflns_number 1723
_diffrn_reflns_theta_max 25.0
_diffrn_standards_decay_% 0.91
_diffrn_standards_interval_time 167
_diffrn_standards_number 1
_exptl_absorpt_coefficient_mu 5.97
_exptl_absorpt_correction_T_max .989
_exptl_absorpt_correction_T_min .349
_exptl_absorpt_correction_type psi-scan
_exptl_crystal_colour purple
_exptl_crystal_density_diffrn 1.928
_exptl_crystal_description plate
_exptl_crystal_size_max 0.40
_exptl_crystal_size_mid 0.35
_exptl_crystal_size_min 0.07
_refine_diff_density_max 0.54
_refine_diff_density_min -1.13
_refine_ls_extinction_method none
_refine_ls_goodness_of_fit_obs 2.09
_refine_ls_hydrogen_treatment ' H atoms riding with C---H 0.95 and N-H 0.90\%A'
_refine_ls_number_parameters 106
_refine_ls_number_reflns 1359
_refine_ls_R_factor_obs 0.038
_refine_ls_shift/esd_max 0.01
_refine_ls_structure_factor_coef F
_refine_ls_weighting_details 'w = 1/[\s^2^(F) + 0.0004F^2^]'
_refine_ls_weighting_scheme calc
_refine_ls_wR_factor_obs 0.050
_reflns_number_observed 1359
_reflns_number_total 1673
_reflns_observed_criterion >3sigma(I)
_cod_data_source_file fg1007.cif
_cod_data_source_block structure
_cod_depositor_comments
;
 Adding the _atom_site_type_symbol data item.

 Antanas Vaitkus,
 2017-01-19

The following automatic conversions were performed:

'_refine_ls_weighting_scheme' value 'calc w = 1/[\s^2^(F) +
0.0004F^2^]' was changed to 'calc'. New tag
'_refine_ls_weighting_details' was created. The value of the new tag
was set to 'w = 1/[\s^2^(F) + 0.0004F^2^]'.

Automatic conversion script
Id: cif_fix_values 3143 2015-03-26 13:38:13Z robertas 

The following automatic conversions were performed:

'_exptl_absorpt_correction_type' value '\y scan' was replaced with
the value 'psi-scan' as specified in the replacement file
'src/cod-tools/trunk/data/replacement-values/replacement_values.lst'.

Automatic conversion script
Id: cif_fix_values 5376 2017-05-30 11:51:03Z andrius 
;
_cod_original_cell_volume 1707.4(8)
_cod_original_sg_symbol_H-M 'C 2/c'
_cod_database_code 2003544

loop_
_symmetry_equiv_pos_as_xyz
x,y,z
x,-y,1/2+z
-x,-y,-z
-x,y,1/2-z
1/2+x,1/2+y,z
1/2+x,1/2-y,1/2+z
1/2-x,1/2-y,-z
1/2-x,1/2+y,1/2-z

loop_
_atom_site_aniso_label
_atom_site_aniso_U_11
_atom_site_aniso_U_12
_atom_site_aniso_U_13
_atom_site_aniso_U_22
_atom_site_aniso_U_23
_atom_site_aniso_U_33
Br 0.0452(2) 0.0014(2) 0.0278(1) 0.0347(2) -0.0028(2) 0.0471(2)
Cu 0.0452(3) 0.0363(3) 0.0265(2) 0.0772(5) 0.0205(3) 0.0322(3)
N1 0.035(1) 0.013(1) 0.0204(9) 0.042(2) 0.007(1) 0.034(1)
N2 0.041(1) 0.007(1) 0.023(1) 0.029(2) 0.004(2) 0.059(2)
N3 0.037(1) 0.011(1) 0.0198(9) 0.048(2) 0.007(1) 0.031(1)
N4 0.062(1) 0.001(2) 0.042(1) 0.039(2) 0.005(1) 0.054(1)
C1 0.032(2) -0.003(2) 0.016(1) 0.049(3) 0.004(2) 0.049(2)
C2 0.032(2) 0.008(2) 0.019(2) 0.039(2) 0.006(2) 0.067(2)
C3 0.038(2) 0.003(2) 0.016(2) 0.037(2) 0.002(2) 0.057(2)
C4 0.044(2) -0.001(2) 0.028(1) 0.042(2) -0.005(2) 0.050(2)
C5 0.064(2) 0.009(2) 0.026(1) 0.051(3) 0.002(2) 0.035(2)
C6 0.046(2) -0.001(2) 0.025(1) 0.037(2) 0.001(2) 0.048(2)

loop_
_atom_site_label
_atom_site_type_symbol
_atom_site_fract_x
_atom_site_fract_y
_atom_site_fract_z
_atom_site_U_iso_or_equiv
Br Br 0.40448(3) 1.04636(5) 0.08556(3) 0.0396(1)
Cu Cu 0.250 0.750 0 0.0481(3)
N1 N 0.3694(2) 0.6134(4) 0.0599(2) 0.0351(9)
N2 N 0.4560(2) 0.4088(4) 0.1050(3) 0.042(1)
N3 N 0.2643(2) 0.7610(4) -0.1327(2) 0.0360(9)
N4 N 0.3189(2) 0.8098(4) -0.2492(3) 0.045(1)
C1 C 0.3640(3) 0.4703(5) 0.0605(3) 0.043(1)
C2 C 0.5242(3) 0.5217(5) 0.1346(4) 0.047(1)
C3 C 0.4700(3) 0.6474(5) 0.1063(4) 0.046(1)
C4 C 0.3336(3) 0.8294(5) -0.1507(3) 0.043(1)
C5 C 0.2340(3) 0.7241(6) -0.2978(3) 0.048(1)
C6 C 0.2009(3) 0.6948(5) -0.2248(3) 0.042(1)
H1 H 0.303 0.410 0.033 0.06
H2 H 0.598 0.513 0.168 0.06
HN2 H 0.470 0.311 0.114 0.06
H3 H 0.497 0.745 0.117 0.06
H4 H 0.387 0.886 -0.100 0.06
HN4 H 0.357 0.846 -0.278 0.06
H5 H 0.204 0.692 -0.368 0.06
H6 H 0.143 0.638 -0.236 0.06

loop_
_geom_angle_atom_site_label_1
_geom_angle_atom_site_label_2
_geom_angle_atom_site_label_3
_geom_angle_site_symmetry_2
_geom_angle_site_symmetry_3
_geom_angle
_geom_angle_publ_flag
Br Cu N1 . . 90.40(10) yes
Br Cu N1 . 7_565 89.60(10) no
Br Cu N3 . . 88.20(10) yes
Br Cu N3 . 7_565 91.80(10) no
N1 Cu N3 . . 89.90(10) yes
N1 Cu N3 . 7_565 90.10(10) no
Cu N1 C1 . . 124.8(3) yes
Cu N1 C3 . . 129.1(3) yes
C1 N1 C3 . . 106.1(4) yes
C1 N2 C2 . . 107.0(4) yes
Cu N3 C4 . . 128.6(3) yes
Cu N3 C6 . . 125.2(3) yes
C4 N3 C6 . . 106.2(4) yes
C4 N4 C5 . . 107.4(4) yes
N1 C1 N2 . . 111.4(4) yes
N2 C2 C3 . . 106.1(4) yes
N1 C3 C2 . . 109.4(4) yes
N3 C4 N4 . . 111.2(4) yes
N4 C5 C6 . . 106.1(4) yes
N3 C6 C5 . . 109.1(4) yes
Br HN2 N2 1_565 1_565 148 no
Br HN4 N4 2_575 2_575 160 no

loop_
_geom_bond_atom_site_label_1
_geom_bond_atom_site_label_2
_geom_bond_site_symmetry_2
_geom_bond_distance
_geom_bond_publ_flag
Cu Br . 3.3767(4) yes
Cu N1 . 2.008(3) yes
Cu N3 . 1.997(4) yes
N1 C1 . 1.295(7) yes
N1 C3 . 1.368(6) yes
N2 C1 . 1.341(6) yes
N2 C2 . 1.363(6) yes
N3 C4 . 1.312(6) yes
N3 C6 . 1.373(6) yes
N4 C4 . 1.336(6) yes
N4 C5 . 1.373(6) yes
C2 C3 . 1.345(6) yes
C5 C6 . 1.354(7) yes
Br N2 1_565 3.343(4) yes
Br N4 2_575 3.383(4) yes
Br HN2 1_565 2.55 no
Br HN4 2_575 2.52 no
